data_1514334
loop_
_publ_author_name
'Echeverria, Pierre-Georges'
'Pr\'evost, S\'ebastien'
'Cornil, Johan'
'F\'erard, Charl\`ene'
'Reymond, S\'ebastien'
'Gu\'erinot, Amandine'
'Cossy, Janine'
'Ratovelomanana-Vidal, Virginie'
'Phansavath, Phannarath'

_publ_section_title
;
 Synthetic Strategy toward the C44-C65 Fragment of Mirabalin.
;
_journal_issue 9
_journal_name_full 'Organic letters'
_journal_page_first 2390
_journal_page_last 2393
_journal_paper_doi 10.1021/ol500720j
_journal_volume 16
_journal_year 2014
_chemical_absolute_configuration ad
_chemical_formula_moiety 'C18 H34 I N O3 Si'
_chemical_formula_sum 'C18 H34 I N O3 Si'
_chemical_formula_weight 467.45
_space_group_crystal_system orthorhombic
_space_group_IT_number 19
_space_group_name_Hall 'P 2ac 2ab'
_space_group_name_H-M_alt 'P 21 21 21'
_symmetry_space_group_name_Hall 'P 2ac 2ab'
_symmetry_space_group_name_H-M 'P 21 21 21'
_atom_sites_solution_hydrogens geom
_atom_sites_solution_primary direct
_atom_sites_solution_secondary difmap
_audit_creation_method SHELXL-2013
_cell_angle_alpha 90
_cell_angle_beta 90
_cell_angle_gamma 90
_cell_formula_units_Z 12
_cell_length_a 13.5145(4)
_cell_length_b 22.4036(7)
_cell_length_c 22.9937(8)
_cell_measurement_reflns_used 9889
_cell_measurement_temperature 200(1)
_cell_measurement_theta_max 66.49
_cell_measurement_theta_min 3.80
_cell_volume 6961.9(4)
_computing_cell_refinement 'Bruker SAINT'
_computing_data_collection 'Bruker APEX2'
_computing_data_reduction 'Bruker SAINT'
_computing_publication_material 'WinGX publication routines (Farrugia, 1999)'
_computing_structure_refinement 'SHELXL-2013 (Sheldrick, 2013)'
_computing_structure_solution 'SIR92 (Giacovazzo et al, 1993)'
_diffrn_ambient_temperature 200(1)
_diffrn_detector_area_resol_mean 8.3333
_diffrn_measured_fraction_theta_full 0.995
_diffrn_measured_fraction_theta_max 0.989
_diffrn_measurement_device_type 'Bruker APEX-II CCD'
_diffrn_measurement_method '\f and \w scans'
_diffrn_radiation_source micro-source
_diffrn_radiation_type CuK\a
_diffrn_radiation_wavelength 1.54178
_diffrn_reflns_av_R_equivalents 0.1086
_diffrn_reflns_av_unetI/netI 0.1156
_diffrn_reflns_Laue_measured_fraction_full 0.995
_diffrn_reflns_Laue_measured_fraction_max 0.989
_diffrn_reflns_limit_h_max 16
_diffrn_reflns_limit_h_min -10
_diffrn_reflns_limit_k_max 26
_diffrn_reflns_limit_k_min -25
_diffrn_reflns_limit_l_max 27
_diffrn_reflns_limit_l_min -25
_diffrn_reflns_number 36202
_diffrn_reflns_point_group_measured_fraction_full 0.984
_diffrn_reflns_point_group_measured_fraction_max 0.977
_diffrn_reflns_theta_full 66.500
_diffrn_reflns_theta_max 66.929
_diffrn_reflns_theta_min 3.794
_exptl_absorpt_coefficient_mu 11.444
_exptl_absorpt_correction_T_max 0.5842
_exptl_absorpt_correction_T_min 0.3634
_exptl_absorpt_correction_type multi-scan
_exptl_absorpt_process_details
; 
R.H. Blessing, Acta Cryst. (1995), A51, 33-38
;
_exptl_crystal_colour colourless
_exptl_crystal_density_diffrn 1.338
_exptl_crystal_density_method 'not measured'
_exptl_crystal_description chunk
_exptl_crystal_F_000 2880
_exptl_crystal_size_max 0.05
_exptl_crystal_size_mid 0.05
_exptl_crystal_size_min 0.05
_refine_diff_density_max 2.733
_refine_diff_density_min -0.714
_refine_diff_density_rms 0.278
_refine_ls_abs_structure_details
;
 Flack x determined using 2549 quotients [(I+)-(I-)]/[(I+)+(I-)]
 (Parsons and Flack (2004), Acta Cryst. A60, s61).
;
_refine_ls_abs_structure_Flack -0.010(7)
_refine_ls_extinction_method none
_refine_ls_goodness_of_fit_ref 1.066
_refine_ls_hydrogen_treatment constr
_refine_ls_matrix_type full
_refine_ls_number_parameters 676
_refine_ls_number_reflns 12100
_refine_ls_number_restraints 2
_refine_ls_restrained_S_all 1.066
_refine_ls_R_factor_all 0.1523
_refine_ls_R_factor_gt 0.1146
_refine_ls_shift/su_max 0.000
_refine_ls_shift/su_mean 0.000
_refine_ls_structure_factor_coef Fsqd
_refine_ls_weighting_details 'w=1/[\s^2^(Fo^2^)+(0.2000P)^2^] where P=(Fo^2^+2Fc^2^)/3'
_refine_ls_weighting_scheme calc
_refine_ls_wR_factor_gt 0.2809
_refine_ls_wR_factor_ref 0.3152
_reflns_Friedel_coverage 0.798
_reflns_Friedel_fraction_full 0.972
_reflns_Friedel_fraction_max 0.962
_reflns_number_gt 8026
_reflns_number_total 12100
_reflns_threshold_expression 'I > 2\s(I)'
_cod_data_source_file ol500720j_si_002.cif
_cod_data_source_block pge404
_cod_depositor_comments 'Adding full bibliography for 1514334.cif.'
_cod_database_code 1514334
_shelx_space_group_comment
;
The symmetry employed for this shelxl refinement is uniquely defined
by the following loop, which should always be used as a source of
symmetry information in preference to the above space-group names.
They are only intended as comments.
;

loop_
_space_group_symop_operation_xyz
'x, y, z'
'-x+1/2, -y, z+1/2'
'x+1/2, -y+1/2, -z'
'-x, y+1/2, -z+1/2'

loop_
_atom_site_label
_atom_site_type_symbol
_atom_site_fract_x
_atom_site_fract_y
_atom_site_fract_z
_atom_site_U_iso_or_equiv
_atom_site_adp_type
_atom_site_occupancy
_atom_site_site_symmetry_order
_atom_site_calc_flag
_atom_site_refinement_flags_posn
_atom_site_refinement_flags_adp
I1 I 0.22964(15) -0.06551(7) 0.35051(9) 0.0906(6) Uani 1 1 d . .
I2 I 0.34237(17) 0.07341(7) 0.12459(7) 0.0893(6) Uani 1 1 d . .
I3 I 0.6470(2) 0.51483(10) -0.03103(7) 0.1053(8) Uani 1 1 d . .
Si1 Si -0.1614(4) 0.2329(2) 0.2603(2) 0.0462(10) Uani 1 1 d . .
Si2 Si 0.1881(5) 0.4352(3) 0.1193(3) 0.0654(14) Uani 1 1 d . .
Si3 Si 0.6866(4) 0.8201(2) 0.1430(2) 0.0582(12) Uani 1 1 d . .
O1 O 0.0837(9) 0.1206(5) 0.2472(5) 0.048(3) Uani 1 1 d . .
O2 O 0.1626(9) 0.2031(6) 0.2190(5) 0.051(3) Uani 1 1 d . .
O3 O -0.1391(8) 0.1630(5) 0.2410(5) 0.043(2) Uani 1 1 d . .
O4 O 0.1888(8) 0.2718(5) 0.0170(4) 0.042(2) Uani 1 1 d . .
O5 O 0.0623(9) 0.2446(5) 0.0751(5) 0.047(3) Uani 1 1 d . U
O6 O 0.2659(10) 0.3910(5) 0.0817(5) 0.050(3) Uani 1 1 d . .
O7 O 0.5063(10) 0.6770(6) 0.1888(6) 0.057(3) Uani 1 1 d . .
O8 O 0.5398(13) 0.7123(7) 0.2785(7) 0.073(4) Uani 1 1 d . .
O9 O 0.6691(10) 0.7518(6) 0.1179(5) 0.054(3) Uani 1 1 d . .
N1 N 0.0378(11) 0.1625(7) 0.1654(6) 0.047(3) Uani 1 1 d . .
H1 H 0.0398 0.1875 0.1358 0.057 Uiso 1 1 calc R U
N2 N 0.2166(11) 0.2664(6) 0.1118(6) 0.045(3) Uani 1 1 d . .
H2 H 0.2053 0.2590 0.1488 0.053 Uiso 1 1 calc R U
N3 N 0.6594(12) 0.6732(7) 0.2199(6) 0.053(3) Uani 1 1 d . .
H3 H 0.7090 0.6730 0.2447 0.064 Uiso 1 1 calc R U
C1 C 0.270(2) -0.0572(8) 0.2167(10) 0.070(6) Uani 1 1 d . .
H1A H 0.2391 -0.0583 0.1781 0.105 Uiso 1 1 calc R U
H1B H 0.2937 -0.0971 0.2269 0.105 Uiso 1 1 calc R U
H1C H 0.3256 -0.0292 0.2163 0.105 Uiso 1 1 calc R U
C2 C 0.1856(16) -0.0346(8) 0.2663(9) 0.059(5) Uani 1 1 d . .
C3 C 0.1078(18) -0.0025(8) 0.2631(9) 0.062(5) Uani 1 1 d . .
H3A H 0.0786 0.0086 0.2991 0.074 Uiso 1 1 calc R U
C4 C 0.0574(18) 0.0196(8) 0.2102(10) 0.065(5) Uani 1 1 d . .
H4 H 0.1095 0.0268 0.1801 0.078 Uiso 1 1 calc R U
C5 C -0.0121(19) -0.0259(9) 0.1864(10) 0.069(6) Uani 1 1 d . .
H5A H 0.0246 -0.0624 0.1767 0.104 Uiso 1 1 calc R U
H5B H -0.0439 -0.0103 0.1512 0.104 Uiso 1 1 calc R U
H5C H -0.0628 -0.0351 0.2155 0.104 Uiso 1 1 calc R U
C6 C 0.0078(13) 0.0798(8) 0.2229(8) 0.047(4) Uani 1 1 d . .
H6 H -0.0453 0.0737 0.2526 0.057 Uiso 1 1 calc R U
C7 C 0.0981(13) 0.1648(7) 0.2088(7) 0.045(4) Uani 1 1 d . .
C8 C -0.0362(15) 0.1126(7) 0.1705(7) 0.047(4) Uani 1 1 d . .
H8 H -0.0373 0.0870 0.1350 0.057 Uiso 1 1 calc R U
C9 C -0.1395(14) 0.1386(7) 0.1846(6) 0.045(4) Uani 1 1 d . .
H9 H -0.1543 0.1712 0.1562 0.054 Uiso 1 1 calc R U
C10 C -0.2165(14) 0.0888(8) 0.1768(8) 0.051(4) Uani 1 1 d . .
H10 H -0.1919 0.0517 0.1962 0.061 Uiso 1 1 calc R U
C11 C -0.235(2) 0.0756(13) 0.1134(11) 0.086(8) Uani 1 1 d . .
H11A H -0.2856 0.0446 0.1099 0.130 Uiso 1 1 calc R U
H11B H -0.1733 0.0617 0.0953 0.130 Uiso 1 1 calc R U
H11C H -0.2573 0.1120 0.0938 0.130 Uiso 1 1 calc R U
C12 C -0.3140(14) 0.1065(10) 0.2036(10) 0.059(5) Uani 1 1 d . .
H12A H -0.3271 0.1487 0.1953 0.089 Uiso 1 1 calc R U
H12B H -0.3111 0.1004 0.2457 0.089 Uiso 1 1 calc R U
H12C H -0.3671 0.0820 0.1871 0.089 Uiso 1 1 calc R U
C13 C -0.2852(13) 0.2592(9) 0.2334(10) 0.057(4) Uani 1 1 d . .
H13A H -0.2834 0.2632 0.1910 0.086 Uiso 1 1 calc R U
H13B H -0.3007 0.2980 0.2509 0.086 Uiso 1 1 calc R U
H13C H -0.3362 0.2302 0.2443 0.086 Uiso 1 1 calc R U
C14 C -0.0636(17) 0.2853(8) 0.2314(10) 0.062(5) Uani 1 1 d . .
H14A H -0.0001 0.2764 0.2500 0.094 Uiso 1 1 calc R U
H14B H -0.0826 0.3266 0.2399 0.094 Uiso 1 1 calc R U
H14C H -0.0575 0.2800 0.1892 0.094 Uiso 1 1 calc R U
C15 C -0.1578(17) 0.2292(9) 0.3425(8) 0.060(4) Uani 1 1 d . .
C16 C -0.241(2) 0.1891(10) 0.3665(11) 0.074(6) Uani 1 1 d . .
H16A H -0.2453 0.1528 0.3429 0.111 Uiso 1 1 calc R U
H16B H -0.3036 0.2106 0.3651 0.111 Uiso 1 1 calc R U
H16C H -0.2254 0.1783 0.4068 0.111 Uiso 1 1 calc R U
C17 C -0.174(2) 0.2928(12) 0.3661(11) 0.088(8) Uani 1 1 d . .
H17A H -0.1132 0.3070 0.3846 0.132 Uiso 1 1 calc R U
H17B H -0.2278 0.2923 0.3948 0.132 Uiso 1 1 calc R U
H17C H -0.1918 0.3195 0.3340 0.132 Uiso 1 1 calc R U
C18 C -0.0580(19) 0.2058(13) 0.3611(10) 0.077(6) Uani 1 1 d . .
H18A H -0.0490 0.2128 0.4029 0.116 Uiso 1 1 calc R U
H18B H -0.0059 0.2265 0.3394 0.116 Uiso 1 1 calc R U
H18C H -0.0543 0.1629 0.3532 0.116 Uiso 1 1 calc R U
C19 C 0.4956(19) 0.1607(12) 0.0843(11) 0.075(6) Uani 1 1 d . .
H19A H 0.5273 0.1762 0.0490 0.113 Uiso 1 1 calc R U
H19B H 0.5307 0.1249 0.0975 0.113 Uiso 1 1 calc R U
H19C H 0.4977 0.1912 0.1148 0.113 Uiso 1 1 calc R U
C20 C 0.3921(14) 0.1454(7) 0.0715(8) 0.049(4) Uani 1 1 d . .
C21 C 0.3286(16) 0.1693(7) 0.0356(7) 0.050(4) Uani 1 1 d . .
H21 H 0.2657 0.1508 0.0317 0.060 Uiso 1 1 calc R U
C22 C 0.3494(16) 0.2257(7) -0.0006(7) 0.050(4) Uani 1 1 d . .
H22 H 0.4219 0.2343 0.0017 0.060 Uiso 1 1 calc R U
C23 C 0.323(2) 0.2147(10) -0.0642(8) 0.071(6) Uani 1 1 d . .
H23A H 0.2514 0.2130 -0.0686 0.106 Uiso 1 1 calc R U
H23B H 0.3524 0.1767 -0.0769 0.106 Uiso 1 1 calc R U
H23C H 0.3499 0.2472 -0.0881 0.106 Uiso 1 1 calc R U
C24 C 0.2955(12) 0.2779(7) 0.0234(7) 0.042(3) Uani 1 1 d . .
H24 H 0.3173 0.3145 0.0021 0.051 Uiso 1 1 calc R U
C25 C 0.1480(15) 0.2592(7) 0.0700(7) 0.046(3) Uani 1 1 d . U
C26 C 0.3125(12) 0.2879(7) 0.0897(7) 0.041(3) Uani 1 1 d . .
H26 H 0.3667 0.2612 0.1037 0.050 Uiso 1 1 calc R U
C27 C 0.3340(14) 0.3516(7) 0.1074(8) 0.049(4) Uani 1 1 d . .
H27 H 0.3220 0.3536 0.1503 0.059 Uiso 1 1 calc R U
C28 C 0.445(2) 0.3716(12) 0.0978(12) 0.079(7) Uani 1 1 d . .
H28 H 0.4460 0.4133 0.1132 0.095 Uiso 1 1 calc R U
C29 C 0.517(2) 0.3383(14) 0.1374(17) 0.100(10) Uani 1 1 d . .
H29A H 0.5230 0.2969 0.1242 0.150 Uiso 1 1 calc R U
H29B H 0.4918 0.3389 0.1774 0.150 Uiso 1 1 calc R U
H29C H 0.5816 0.3578 0.1360 0.150 Uiso 1 1 calc R U
C30 C 0.472(2) 0.3786(14) 0.0380(16) 0.096(9) Uani 1 1 d . .
H30A H 0.5279 0.4065 0.0352 0.144 Uiso 1 1 calc R U
H30B H 0.4159 0.3942 0.0160 0.144 Uiso 1 1 calc R U
H30C H 0.4919 0.3398 0.0221 0.144 Uiso 1 1 calc R U
C31 C 0.259(2) 0.4787(12) 0.1755(10) 0.086(8) Uani 1 1 d . .
H31A H 0.3275 0.4834 0.1628 0.129 Uiso 1 1 calc R U
H31B H 0.2571 0.4572 0.2126 0.129 Uiso 1 1 calc R U
H31C H 0.2285 0.5181 0.1803 0.129 Uiso 1 1 calc R U
C32 C 0.089(2) 0.3906(13) 0.1565(16) 0.102(11) Uani 1 1 d . .
H32A H 0.1085 0.3485 0.1578 0.153 Uiso 1 1 calc R U
H32B H 0.0267 0.3945 0.1348 0.153 Uiso 1 1 calc R U
H32C H 0.0797 0.4056 0.1962 0.153 Uiso 1 1 calc R U
C33 C 0.139(3) 0.4856(11) 0.0622(11) 0.094(10) Uani 1 1 d . .
C34 C 0.231(3) 0.5218(12) 0.0370(12) 0.106(11) Uani 1 1 d . .
H34A H 0.2103 0.5431 0.0018 0.159 Uiso 1 1 calc R U
H34B H 0.2843 0.4940 0.0275 0.159 Uiso 1 1 calc R U
H34C H 0.2538 0.5505 0.0661 0.159 Uiso 1 1 calc R U
C35 C 0.064(2) 0.5281(13) 0.0897(14) 0.095(9) Uani 1 1 d . .
H35A H 0.0414 0.5566 0.0604 0.142 Uiso 1 1 calc R U
H35B H 0.0959 0.5497 0.1219 0.142 Uiso 1 1 calc R U
H35C H 0.0081 0.5051 0.1045 0.142 Uiso 1 1 calc R U
C36 C 0.083(2) 0.4465(14) 0.0161(11) 0.096(9) Uani 1 1 d . .
H36A H 0.0230 0.4298 0.0338 0.143 Uiso 1 1 calc R U
H36B H 0.1259 0.4141 0.0029 0.143 Uiso 1 1 calc R U
H36C H 0.0643 0.4715 -0.0172 0.143 Uiso 1 1 calc R U
C37 C 0.488(2) 0.5984(19) -0.0026(17) 0.113(12) Uani 1 1 d . .
H37A H 0.4502 0.6238 0.0240 0.169 Uiso 1 1 calc R U
H37B H 0.4427 0.5732 -0.0249 0.169 Uiso 1 1 calc R U
H37C H 0.5263 0.6236 -0.0293 0.169 Uiso 1 1 calc R U
C38 C 0.555(2) 0.5610(12) 0.0308(11) 0.078(6) Uani 1 1 d . .
C39 C 0.5699(17) 0.5568(10) 0.0862(9) 0.062(5) Uani 1 1 d . .
H39 H 0.6212 0.5299 0.0966 0.075 Uiso 1 1 calc R U
C40 C 0.5236(15) 0.5849(8) 0.1350(11) 0.062(5) Uani 1 1 d . .
H40 H 0.4514 0.5868 0.1257 0.074 Uiso 1 1 calc R U
C41 C 0.5325(19) 0.5479(10) 0.1896(10) 0.069(6) Uani 1 1 d . .
H41A H 0.5140 0.5065 0.1811 0.103 Uiso 1 1 calc R U
H41B H 0.4884 0.5641 0.2195 0.103 Uiso 1 1 calc R U
H41C H 0.6010 0.5491 0.2036 0.103 Uiso 1 1 calc R U
C42 C 0.5572(13) 0.6489(9) 0.1430(9) 0.057(4) Uani 1 1 d . .
H42 H 0.5452 0.6715 0.1062 0.068 Uiso 1 1 calc R U
C43 C 0.5661(15) 0.6904(8) 0.2345(8) 0.052(4) Uani 1 1 d . .
C44 C 0.6691(13) 0.6554(7) 0.1608(7) 0.047(4) Uani 1 1 d . .
H44 H 0.7017 0.6154 0.1590 0.056 Uiso 1 1 calc R U
C45 C 0.7278(16) 0.6995(9) 0.1236(8) 0.056(4) Uani 1 1 d . .
H45 H 0.7899 0.7101 0.1449 0.067 Uiso 1 1 calc R U
C46 C 0.7557(16) 0.6742(11) 0.0648(10) 0.067(5) Uani 1 1 d . .
H46 H 0.6945 0.6601 0.0446 0.080 Uiso 1 1 calc R U
C47 C 0.8313(18) 0.6220(12) 0.0681(9) 0.073(6) Uani 1 1 d . .
H47A H 0.8950 0.6351 0.0523 0.110 Uiso 1 1 calc R U
H47B H 0.8066 0.5881 0.0454 0.110 Uiso 1 1 calc R U
H47C H 0.8398 0.6098 0.1087 0.110 Uiso 1 1 calc R U
C48 C 0.805(2) 0.7259(14) 0.0276(11) 0.084(7) Uani 1 1 d . .
H48A H 0.7583 0.7592 0.0240 0.125 Uiso 1 1 calc R U
H48B H 0.8214 0.7107 -0.0112 0.125 Uiso 1 1 calc R U
H48C H 0.8653 0.7396 0.0470 0.125 Uiso 1 1 calc R U
C49 C 0.793(3) 0.8584(16) 0.1066(16) 0.105(10) Uani 1 1 d . .
H49A H 0.8549 0.8437 0.1230 0.157 Uiso 1 1 calc R U
H49B H 0.7875 0.9015 0.1130 0.157 Uiso 1 1 calc R U
H49C H 0.7908 0.8500 0.0648 0.157 Uiso 1 1 calc R U
C50 C 0.713(2) 0.8213(10) 0.2238(11) 0.079(7) Uani 1 1 d . .
H50A H 0.6510 0.8229 0.2454 0.118 Uiso 1 1 calc R U
H50B H 0.7535 0.8564 0.2332 0.118 Uiso 1 1 calc R U
H50C H 0.7497 0.7850 0.2346 0.118 Uiso 1 1 calc R U
C51 C 0.567(2) 0.8604(12) 0.1243(16) 0.094(8) Uani 1 1 d . U
C52 C 0.552(3) 0.853(2) 0.056(2) 0.144(17) Uani 1 1 d . U
H52A H 0.4814 0.8530 0.0465 0.216 Uiso 1 1 calc R U
H52B H 0.5821 0.8157 0.0428 0.216 Uiso 1 1 calc R U
H52C H 0.5842 0.8867 0.0356 0.216 Uiso 1 1 calc R U
C53 C 0.581(3) 0.9258(14) 0.139(2) 0.130(14) Uani 1 1 d . .
H53A H 0.5710 0.9316 0.1812 0.195 Uiso 1 1 calc R U
H53B H 0.5338 0.9500 0.1176 0.195 Uiso 1 1 calc R U
H53C H 0.6489 0.9379 0.1291 0.195 Uiso 1 1 calc R U
C54 C 0.487(2) 0.8302(13) 0.156(2) 0.115(13) Uani 1 1 d . .
H54A H 0.5009 0.8311 0.1973 0.173 Uiso 1 1 calc R U
H54B H 0.4828 0.7887 0.1424 0.173 Uiso 1 1 calc R U
H54C H 0.4245 0.8506 0.1477 0.173 Uiso 1 1 calc R U

loop_
_atom_site_aniso_label
_atom_site_aniso_U_11
_atom_site_aniso_U_22
_atom_site_aniso_U_33
_atom_site_aniso_U_23
_atom_site_aniso_U_13
_atom_site_aniso_U_12
I1 0.0916(13) 0.0636(8) 0.1165(13) 0.0289(8) -0.0309(10) 0.0032(7)
I2 0.1241(15) 0.0580(8) 0.0858(9) 0.0225(7) -0.0077(9) 0.0044(8)
I3 0.145(2) 0.1110(14) 0.0601(8) -0.0142(8) 0.0061(10) -0.0201(13)
Si1 0.033(3) 0.048(2) 0.058(2) 0.0041(18) -0.0048(19) 0.0015(18)
Si2 0.067(4) 0.061(3) 0.069(3) -0.005(2) 0.004(2) 0.002(2)
Si3 0.051(3) 0.060(3) 0.063(3) 0.009(2) -0.009(2) -0.009(2)
O1 0.039(7) 0.054(6) 0.051(6) 0.006(5) -0.008(5) 0.002(5)
O2 0.032(7) 0.066(7) 0.056(6) 0.011(5) -0.008(5) -0.003(6)
O3 0.028(6) 0.043(5) 0.059(6) 0.002(4) -0.006(5) 0.000(4)
O4 0.038(7) 0.045(5) 0.044(5) 0.005(4) -0.008(4) -0.002(4)
O5 0.026(6) 0.055(6) 0.058(6) 0.010(5) -0.006(5) -0.005(5)
O6 0.043(7) 0.046(6) 0.059(6) -0.005(5) -0.002(5) -0.006(5)
O7 0.032(8) 0.060(7) 0.078(8) -0.001(6) -0.004(6) 0.000(5)
O8 0.080(12) 0.077(9) 0.063(8) 0.002(7) 0.018(8) 0.013(8)
O9 0.044(8) 0.066(7) 0.053(6) 0.007(5) -0.004(5) -0.004(6)
N1 0.032(8) 0.057(8) 0.054(7) 0.015(6) -0.004(6) -0.004(6)
N2 0.033(8) 0.057(7) 0.044(7) 0.005(6) -0.002(5) -0.011(6)
N3 0.035(9) 0.072(9) 0.052(7) 0.007(6) -0.013(6) 0.005(7)
C1 0.088(17) 0.040(9) 0.082(13) 0.014(8) 0.010(11) 0.003(9)
C2 0.056(13) 0.042(9) 0.079(12) 0.020(8) -0.005(9) -0.007(8)
C3 0.082(15) 0.044(9) 0.060(10) 0.020(8) 0.006(9) 0.012(9)
C4 0.071(15) 0.041(9) 0.082(13) 0.000(9) 0.007(11) 0.015(9)
C5 0.081(17) 0.050(10) 0.076(13) -0.005(9) 0.007(11) 0.008(10)
C6 0.037(10) 0.051(9) 0.053(8) 0.007(7) -0.002(7) -0.002(7)
C7 0.040(10) 0.048(8) 0.046(8) 0.009(6) 0.004(7) 0.005(7)
C8 0.059(12) 0.041(8) 0.042(8) 0.001(6) -0.001(7) -0.011(7)
C9 0.043(10) 0.050(8) 0.041(7) 0.016(6) -0.007(6) -0.013(7)
C10 0.037(11) 0.048(8) 0.068(10) 0.012(7) 0.000(8) -0.008(7)
C11 0.079(18) 0.100(17) 0.080(14) -0.004(12) -0.014(12) -0.058(15)
C12 0.024(10) 0.072(12) 0.083(12) 0.004(10) -0.010(8) -0.007(8)
C13 0.021(9) 0.063(10) 0.087(13) -0.003(9) -0.006(8) 0.009(7)
C14 0.060(13) 0.044(9) 0.084(13) 0.015(8) 0.005(10) 0.000(8)
C15 0.057(13) 0.062(10) 0.060(10) -0.008(8) -0.004(9) 0.004(9)
C16 0.076(17) 0.066(12) 0.080(14) 0.012(10) 0.017(12) -0.006(10)
C17 0.11(2) 0.081(15) 0.075(14) -0.017(11) 0.013(14) 0.034(14)
C18 0.069(16) 0.100(16) 0.064(12) 0.007(11) -0.022(11) 0.005(12)
C19 0.059(16) 0.091(16) 0.077(13) -0.016(12) 0.002(10) 0.017(12)
C20 0.045(11) 0.044(8) 0.057(9) -0.005(7) 0.016(7) 0.010(7)
C21 0.069(13) 0.036(7) 0.045(8) 0.003(6) 0.007(8) 0.002(7)
C22 0.056(12) 0.047(8) 0.048(8) -0.002(7) -0.010(8) -0.002(8)
C23 0.095(19) 0.073(13) 0.044(9) -0.005(8) -0.011(10) 0.001(11)
C24 0.023(8) 0.046(8) 0.057(9) 0.013(7) 0.003(6) -0.001(6)
C25 0.046(9) 0.040(7) 0.053(8) 0.006(6) -0.003(7) 0.005(7)
C26 0.025(9) 0.043(8) 0.057(9) 0.004(6) -0.002(6) -0.003(6)
C27 0.042(11) 0.041(8) 0.063(9) 0.001(7) 0.000(8) -0.008(7)
C28 0.056(15) 0.075(14) 0.105(17) -0.006(12) 0.015(13) -0.030(11)
C29 0.041(14) 0.108(19) 0.15(3) 0.028(19) -0.032(16) -0.019(13)
C30 0.054(16) 0.091(17) 0.14(3) 0.000(17) 0.023(16) -0.029(13)
C31 0.11(2) 0.089(16) 0.062(12) -0.035(11) -0.010(12) -0.014(14)
C32 0.09(2) 0.086(16) 0.13(2) -0.017(16) 0.066(19) -0.023(14)
C33 0.14(3) 0.073(14) 0.071(13) 0.009(11) 0.012(15) 0.061(17)
C34 0.18(3) 0.064(13) 0.075(15) 0.017(12) 0.025(18) -0.006(17)
C35 0.10(2) 0.077(15) 0.106(19) 0.003(13) 0.037(17) 0.034(15)
C36 0.09(2) 0.12(2) 0.078(15) -0.006(14) -0.041(14) 0.041(17)
C37 0.055(18) 0.15(3) 0.13(3) 0.05(2) -0.037(17) -0.021(17)
C38 0.075(17) 0.088(16) 0.071(13) 0.000(11) -0.010(11) -0.008(12)
C39 0.053(13) 0.071(12) 0.062(11) -0.010(9) -0.011(8) -0.003(9)
C40 0.033(11) 0.055(10) 0.098(15) 0.010(9) -0.016(9) -0.005(7)
C41 0.067(15) 0.069(12) 0.071(12) -0.006(10) 0.000(10) -0.023(10)
C42 0.022(9) 0.078(12) 0.070(11) 0.008(9) -0.006(8) 0.003(8)
C43 0.047(12) 0.047(9) 0.062(10) 0.007(8) 0.008(8) -0.001(7)
C44 0.030(10) 0.053(8) 0.056(9) 0.002(7) -0.012(7) -0.007(7)
C45 0.045(11) 0.070(10) 0.053(9) 0.008(8) -0.010(8) -0.008(9)
C46 0.043(13) 0.088(14) 0.069(12) -0.010(10) 0.006(9) -0.003(10)
C47 0.052(14) 0.109(17) 0.058(11) -0.004(11) -0.003(9) 0.017(12)
C48 0.080(19) 0.108(19) 0.063(12) 0.012(12) 0.023(11) 0.003(14)
C49 0.07(2) 0.12(2) 0.12(2) 0.005(18) 0.020(17) -0.042(17)
C50 0.11(2) 0.054(11) 0.073(13) 0.003(9) -0.008(13) 0.013(11)
C51 0.070(18) 0.070(14) 0.14(2) 0.043(15) -0.021(16) 0.002(12)
C52 0.13(4) 0.12(3) 0.18(3) 0.01(3) -0.09(3) 0.02(2)
C53 0.12(3) 0.067(16) 0.20(4) 0.01(2) -0.02(3) 0.010(16)
C54 0.07(2) 0.079(16) 0.19(4) 0.05(2) 0.02(2) -0.003(14)

loop_
_atom_type_symbol
_atom_type_description
_atom_type_scat_dispersion_real
_atom_type_scat_dispersion_imag
_atom_type_scat_source
C C 0.0181 0.0091 'International Tables Vol C Tables 4.2.6.8 and 6.1.1.4'
H H 0.0000 0.0000 'International Tables Vol C Tables 4.2.6.8 and 6.1.1.4'
N N 0.0311 0.0180 'International Tables Vol C Tables 4.2.6.8 and 6.1.1.4'
O O 0.0492 0.0322 'International Tables Vol C Tables 4.2.6.8 and 6.1.1.4'
Si Si 0.2541 0.3302 'International Tables Vol C Tables 4.2.6.8 and 6.1.1.4'
I I -0.3257 6.8362 'International Tables Vol C Tables 4.2.6.8 and 6.1.1.4'

loop_
_geom_angle_atom_site_label_1
_geom_angle_atom_site_label_2
_geom_angle_atom_site_label_3
_geom_angle
O3 Si1 C13 111.8(8)
O3 Si1 C14 111.5(8)
C13 Si1 C14 108.2(10)
O3 Si1 C15 102.8(7)
C13 Si1 C15 111.4(10)
C14 Si1 C15 111.2(10)
O6 Si2 C33 102.6(9)
O6 Si2 C32 111.5(10)
C33 Si2 C32 113.1(18)
O6 Si2 C31 109.9(11)
C33 Si2 C31 110.6(15)
C32 Si2 C31 109.0(15)
O9 Si3 C49 112.2(13)
O9 Si3 C50 112.5(8)
C49 Si3 C50 106.7(15)
O9 Si3 C51 103.8(11)
C49 Si3 C51 109.5(15)
C50 Si3 C51 112.2(15)
C7 O1 C6 107.9(12)
C9 O3 Si1 127.9(10)
C25 O4 C24 109.1(12)
C27 O6 Si2 124.3(11)
C43 O7 C42 112.8(14)
C45 O9 Si3 130.6(12)
C7 N1 C8 112.8(13)
C25 N2 C26 113.6(14)
C43 N3 C44 113.6(15)
C3 C2 C1 133.3(19)
C3 C2 I1 117.6(17)
C1 C2 I1 109.0(13)
C2 C3 C4 128(2)
C3 C4 C5 111.3(18)
C3 C4 C6 109.7(17)
C5 C4 C6 113.4(19)
O1 C6 C8 105.5(13)
O1 C6 C4 108.2(16)
C8 C6 C4 116.2(16)
O2 C7 N1 127.8(15)
O2 C7 O1 119.2(15)
N1 C7 O1 112.9(15)
N1 C8 C6 99.3(13)
N1 C8 C9 109.8(13)
C6 C8 C9 111.5(13)
O3 C9 C10 113.2(14)
O3 C9 C8 109.6(13)
C10 C9 C8 108.3(14)
C11 C10 C12 107.7(19)
C11 C10 C9 111.6(15)
C12 C10 C9 110.6(16)
C18 C15 C16 110.1(19)
C18 C15 C17 110(2)
C16 C15 C17 108(2)
C18 C15 Si1 108.8(15)
C16 C15 Si1 111.5(15)
C17 C15 Si1 107.9(15)
C21 C20 C19 131.1(19)
C21 C20 I2 117.7(14)
C19 C20 I2 111.2(15)
C20 C21 C22 123.9(19)
C24 C22 C23 111.9(16)
C24 C22 C21 110.7(15)
C23 C22 C21 110.1(15)
O4 C24 C22 112.0(14)
O4 C24 C26 105.0(12)
C22 C24 C26 114.0(13)
O5 C25 N2 128.6(16)
O5 C25 O4 121.9(15)
N2 C25 O4 109.5(15)
N2 C26 C27 112.7(14)
N2 C26 C24 99.2(12)
C27 C26 C24 115.4(13)
O6 C27 C26 110.7(14)
O6 C27 C28 112.5(16)
C26 C27 C28 114.5(16)
C30 C28 C29 117(3)
C30 C28 C27 114(2)
C29 C28 C27 112(2)
C35 C33 C36 108(3)
C35 C33 C34 110(2)
C36 C33 C34 115(2)
C35 C33 Si2 108.8(18)
C36 C33 Si2 108.1(18)
C34 C33 Si2 107(2)
C39 C38 C37 131(3)
C39 C38 I3 122(2)
C37 C38 I3 107(2)
C38 C39 C40 132(2)
C39 C40 C41 112.1(18)
C39 C40 C42 112.4(19)
C41 C40 C42 113.2(18)
O7 C42 C40 111.7(17)
O7 C42 C44 103.6(15)
C40 C42 C44 114.1(15)
O8 C43 O7 125.2(19)
O8 C43 N3 127(2)
O7 C43 N3 107.3(15)
N3 C44 C45 113.7(15)
N3 C44 C42 100.6(15)
C45 C44 C42 114.5(15)
O9 C45 C46 111.3(16)
O9 C45 C44 107.1(16)
C46 C45 C44 112.8(17)
C45 C46 C47 113.6(18)
C45 C46 C48 108.3(19)
C47 C46 C48 107.5(19)
C54 C51 C53 116(3)
C54 C51 C52 110(3)
C53 C51 C52 110(3)
C54 C51 Si3 107.3(19)
C53 C51 Si3 107(2)
C52 C51 Si3 106(3)

loop_
_geom_bond_atom_site_label_1
_geom_bond_atom_site_label_2
_geom_bond_distance
I1 C2 2.14(2)
I2 C20 2.133(18)
I3 C38 2.15(3)
Si1 O3 1.656(11)
Si1 C13 1.879(18)
Si1 C14 1.89(2)
Si1 C15 1.89(2)
Si2 O6 1.683(14)
Si2 C33 1.85(2)
Si2 C32 1.88(2)
Si2 C31 1.88(2)
Si3 O9 1.654(14)
Si3 C49 1.87(3)
Si3 C50 1.89(2)
Si3 C51 1.90(3)
O1 C7 1.34(2)
O1 C6 1.48(2)
O2 C7 1.25(2)
O3 C9 1.41(2)
O4 C25 1.37(2)
O4 C24 1.46(2)
O5 C25 1.21(2)
O6 C27 1.41(2)
O7 C43 1.36(2)
O7 C42 1.41(3)
O8 C43 1.18(2)
O9 C45 1.42(3)
N1 C7 1.29(2)
N1 C8 1.50(2)
N2 C25 1.35(2)
N2 C26 1.47(2)
N3 C43 1.36(3)
N3 C44 1.42(2)
C1 C2 1.69(3)
C2 C3 1.28(3)
C3 C4 1.48(3)
C4 C5 1.49(3)
C4 C6 1.53(2)
C6 C8 1.53(2)
C8 C9 1.55(3)
C9 C10 1.54(2)
C10 C11 1.51(3)
C10 C12 1.51(3)
C15 C18 1.51(3)
C15 C16 1.54(3)
C15 C17 1.54(3)
C19 C20 1.47(3)
C20 C21 1.30(3)
C21 C22 1.54(2)
C22 C24 1.48(2)
C22 C23 1.52(2)
C24 C26 1.56(2)
C26 C27 1.51(2)
C27 C28 1.58(3)
C28 C30 1.43(4)
C28 C29 1.53(4)
C33 C35 1.53(3)
C33 C36 1.57(4)
C33 C34 1.59(5)
C37 C38 1.46(4)
C38 C39 1.29(3)
C39 C40 1.43(3)
C40 C41 1.51(3)
C40 C42 1.51(3)
C42 C44 1.57(2)
C44 C45 1.53(3)
C45 C46 1.51(3)
C46 C47 1.56(3)
C46 C48 1.59(3)
C51 C54 1.46(4)
C51 C53 1.52(4)
C51 C52 1.60(6)
